data_2203655
loop_
_publ_author_name
'Wang, Jian-Feng'
'Huang, Yao-Jian'
'Fang, Mei-Juan'
'Xie, Wen-Ling'
'Su, Wen-Jin'
'Zhao, Yu-Fen'

_publ_section_title
;
 5\a,8\a-Epidioxyergosta-6,22-dien-3\b-ol (ergosterol peroxide)
 methanol solvate
;
_journal_issue 5
_journal_name_full 'Acta Crystallographica Section E'
_journal_page_first o764
_journal_page_last o765
_journal_paper_doi 10.1107/S160053680400813X
_journal_volume 60
_journal_year 2004
_chemical_formula_iupac 'C28 H44 O3, C H4 O'
_chemical_formula_moiety 'C28 H44 O3, C H4 O'
_chemical_formula_sum 'C29 H48 O4'
_chemical_formula_weight 460.67
_chemical_name_common 'ergosterol peroxide'
_chemical_name_systematic
;
5\a,8\a-epidioxyergosta-6,22-dien-3\b-ol methanol solvate
;
_space_group_IT_number 4
_symmetry_cell_setting monoclinic
_symmetry_space_group_name_Hall 'P 2yb'
_symmetry_space_group_name_H-M 'P 1 21 1'
_atom_sites_solution_hydrogens geom
_atom_sites_solution_primary direct
_atom_sites_solution_secondary difmap
_audit_creation_method SHELXL-97
_cell_angle_alpha 90.00
_cell_angle_beta 91.556(5)
_cell_angle_gamma 90.00
_cell_formula_units_Z 2
_cell_length_a 10.022(5)
_cell_length_b 7.373(5)
_cell_length_c 19.156(5)
_cell_measurement_reflns_used 684
_cell_measurement_temperature 298(2)
_cell_measurement_theta_max 24.37
_cell_measurement_theta_min 2.90
_cell_volume 1415.0(12)
_computing_cell_refinement 'SAINT (Bruker, 2001)'
_computing_data_collection 'SMART (Bruker, 2001)'
_computing_data_reduction SAINT
_computing_molecular_graphics
;
ORTEP-3 (Farrugia, 1997) and ORTEPII (Johnson, 1976)
;
_computing_publication_material SHELXL97
_computing_structure_refinement 'SHELXL97 (Sheldrick, 1997)'
_computing_structure_solution 'SIR97 (Altomare, 1998)'
_diffrn_ambient_temperature 298(2)
_diffrn_measured_fraction_theta_full 0.992
_diffrn_measured_fraction_theta_max 0.992
_diffrn_measurement_device_type 'Bruker APEX area-detector diffractometer'
_diffrn_measurement_method '\f and \w scan'
_diffrn_radiation_monochromator graphite
_diffrn_radiation_source 'fine-focus sealed tube'
_diffrn_radiation_type MoK\a
_diffrn_radiation_wavelength 0.71073
_diffrn_reflns_av_R_equivalents 0.0793
_diffrn_reflns_av_sigmaI/netI 0.1068
_diffrn_reflns_limit_h_max 10
_diffrn_reflns_limit_h_min -11
_diffrn_reflns_limit_k_max 8
_diffrn_reflns_limit_k_min -8
_diffrn_reflns_limit_l_max 22
_diffrn_reflns_limit_l_min -14
_diffrn_reflns_number 7222
_diffrn_reflns_theta_full 25.00
_diffrn_reflns_theta_max 25.04
_diffrn_reflns_theta_min 1.06
_diffrn_standards_decay_% 0
_diffrn_standards_interval_count 0
_diffrn_standards_interval_time 0
_diffrn_standards_number 0
_exptl_absorpt_coefficient_mu 0.070
_exptl_absorpt_correction_T_max 0.992
_exptl_absorpt_correction_T_min 0.9089
_exptl_absorpt_correction_type multi-scan
_exptl_absorpt_process_details '(SADABS; Bruker, 2001)'
_exptl_crystal_colour colorless
_exptl_crystal_density_diffrn 1.081
_exptl_crystal_density_method 'not measured'
_exptl_crystal_description needle
_exptl_crystal_F_000 508
_exptl_crystal_size_max 0.43
_exptl_crystal_size_mid 0.18
_exptl_crystal_size_min 0.11
_refine_diff_density_max 0.132
_refine_diff_density_min -0.122
_refine_ls_extinction_method none
_refine_ls_goodness_of_fit_ref 1.088
_refine_ls_hydrogen_treatment mixed
_refine_ls_matrix_type full
_refine_ls_number_parameters 312
_refine_ls_number_reflns 2692
_refine_ls_number_restraints 1
_refine_ls_restrained_S_all 1.088
_refine_ls_R_factor_all 0.1318
_refine_ls_R_factor_gt 0.0685
_refine_ls_shift/su_max 0.013
_refine_ls_shift/su_mean <0.001
_refine_ls_structure_factor_coef Fsqd
_refine_ls_weighting_details 'calc w=1/[\s^2^(Fo^2^)+(0.0389P)^2^] where P=(Fo^2^+2Fc^2^)/3'
_refine_ls_weighting_scheme calc
_refine_ls_wR_factor_gt 0.1409
_refine_ls_wR_factor_ref 0.1698
_reflns_number_gt 1468
_reflns_number_total 2692
_reflns_threshold_expression I>2\s(I)
_cod_data_source_file rn6014.cif
_cod_data_source_block I
_cod_depositor_comments
;
The following automatic conversions were performed:
'_symmetry_cell_setting' value 'Monoclinic' changed to 'monoclinic'
according to '/home/saulius/struct/CIF-dictionaries/cif_core.dic'
dictionary named 'cif_core.dic' version 2.4.1 from
2010-06-29.

'_exptl_absorpt_correction_type' value 'Multi-Scan' changed
to 'multi-scan' according to
'/home/saulius/struct/CIF-dictionaries/cif_core.dic' dictionary named
'cif_core.dic' version 2.4.1 from 2010-06-29.

Automatic conversion script
Id: cif_fix_enum 1527 2010-12-29 10:47:43Z saulius 

The following automatic conversions were performed:

'_symmetry_cell_setting' value 'Monoclinic' changed to 'monoclinic'
according to /home/saulius/struct/CIF-dictionaries/cif_core.dic
dictionary named 'cif_core.dic' version 2.4.1 from
2010-06-29.

'_exptl_absorpt_correction_type' value 'Multi-Scan'
changed to 'multi-scan' according to
/home/saulius/struct/CIF-dictionaries/cif_core.dic dictionary named
'cif_core.dic' version 2.4.1 from 2010-06-29.

Automatic conversion script
Id: cif_fix_values 1715 2011-07-08 13:25:40Z adriana 
;
_cod_original_sg_symbol_H-M 'P 21'
_cod_database_code 2203655
_cod_database_fobs_code 2203655

loop_
_symmetry_equiv_pos_as_xyz
'x, y, z'
'-x, y+1/2, -z'

loop_
_atom_site_label
_atom_site_fract_x
_atom_site_fract_y
_atom_site_fract_z
_atom_site_U_iso_or_equiv
_atom_site_adp_type
_atom_site_calc_flag
_atom_site_refinement_flags
_atom_site_occupancy
_atom_site_type_symbol
O1 0.4650(8) 0.4628(13) 0.9295(3) 0.140(3) Uani d . 1 O
O2 0.4221(4) 0.5567(7) 0.7128(2) 0.0826(13) Uani d . 1 O
O3 0.4142(4) 0.5430(6) 0.63566(18) 0.0728(12) Uani d . 1 O
C1 0.4767(6) 0.1899(12) 0.7643(3) 0.095(3) Uani d . 1 C
C2 0.4825(8) 0.2341(15) 0.8430(4) 0.115(3) Uani d . 1 C
C3 0.4642(8) 0.4353(14) 0.8548(3) 0.100(3) Uani d . 1 C
C4 0.3311(7) 0.5020(12) 0.8220(3) 0.097(2) Uani d . 1 C
C5 0.3148(6) 0.4492(10) 0.7450(3) 0.074(2) Uani d . 1 C
C6 0.1891(6) 0.5088(10) 0.7098(3) 0.082(2) Uani d . 1 C
C7 0.1848(6) 0.4889(9) 0.6430(3) 0.0711(18) Uani d . 1 C
C8 0.3120(5) 0.4122(9) 0.6130(3) 0.0551(14) Uani d . 1 C
C9 0.3479(6) 0.2307(10) 0.6476(3) 0.0687(17) Uani d . 1 C
C10 0.3414(6) 0.2489(10) 0.7293(3) 0.0712(18) Uani d . 1 C
C11 0.2855(7) 0.0654(10) 0.6126(3) 0.083(2) Uani d . 1 C
C12 0.2966(6) 0.0644(8) 0.5326(3) 0.0657(16) Uani d . 1 C
C13 0.2453(5) 0.2442(8) 0.4994(3) 0.0539(14) Uani d . 1 C
C14 0.3217(5) 0.4032(8) 0.5351(2) 0.0517(14) Uani d . 1 C
C15 0.2906(5) 0.5691(8) 0.4889(3) 0.0594(15) Uani d . 1 C
C16 0.2727(6) 0.4887(9) 0.4155(3) 0.0651(17) Uani d . 1 C
C17 0.2799(5) 0.2789(7) 0.4214(3) 0.0582(15) Uani d . 1 C
C18 0.0924(4) 0.2566(10) 0.5073(3) 0.0635(16) Uani d . 1 C
C19 0.2287(7) 0.1271(12) 0.7580(4) 0.111(3) Uani d . 1 C
C20 0.1976(6) 0.1852(8) 0.3629(3) 0.0619(17) Uani d . 1 C
C21 0.2133(6) -0.0231(9) 0.3646(3) 0.080(2) Uani d . 1 C
C22 0.2348(6) 0.2553(10) 0.2922(3) 0.0660(17) Uani d . 1 C
C23 0.1502(7) 0.3339(10) 0.2475(3) 0.0749(19) Uani d . 1 C
C24 0.1808(7) 0.4054(11) 0.1760(3) 0.0786(19) Uani d . 1 C
C25 0.0996(9) 0.3028(14) 0.1186(4) 0.107(3) Uani d . 1 C
C26 0.1179(11) 0.1011(15) 0.1234(4) 0.149(4) Uani d . 1 C
C27 0.1342(11) 0.3661(16) 0.0448(4) 0.174(5) Uani d . 1 C
C28 0.1536(8) 0.6079(12) 0.1723(4) 0.115(3) Uani d . 1 C
O1S 0.4076(8) -0.1905(12) 0.9617(3) 0.165(3) Uani d . 1 O
C1S 0.2779(11) -0.1326(17) 0.9643(5) 0.158(4) Uani d . 1 C
H1B 0.4887 0.0604 0.7580 0.114 Uiso calc R 1 H
H1C 0.5492 0.2515 0.7417 0.114 Uiso calc R 1 H
H2A 0.4129 0.1678 0.8663 0.138 Uiso calc R 1 H
H2B 0.5679 0.1961 0.8630 0.138 Uiso calc R 1 H
H3A 0.5383 0.5020 0.8346 0.120 Uiso calc R 1 H
H4A 0.2579 0.4509 0.8477 0.117 Uiso calc R 1 H
H4B 0.3264 0.6330 0.8262 0.117 Uiso calc R 1 H
H6A 0.1183 0.5570 0.7342 0.098 Uiso calc R 1 H
H7A 0.1102 0.5189 0.6155 0.085 Uiso calc R 1 H
H9A 0.4434 0.2171 0.6393 0.082 Uiso calc R 1 H
H11A 0.1920 0.0599 0.6241 0.100 Uiso calc R 1 H
H11B 0.3285 -0.0426 0.6313 0.100 Uiso calc R 1 H
H12A 0.2450 -0.0361 0.5134 0.079 Uiso calc R 1 H
H12B 0.3891 0.0461 0.5207 0.079 Uiso calc R 1 H
H14A 0.4160 0.3770 0.5273 0.062 Uiso calc R 1 H
H15A 0.2098 0.6292 0.5033 0.071 Uiso calc R 1 H
H15B 0.3637 0.6553 0.4908 0.071 Uiso calc R 1 H
H16A 0.3424 0.5326 0.3857 0.078 Uiso calc R 1 H
H16B 0.1871 0.5249 0.3952 0.078 Uiso calc R 1 H
H17A 0.3734 0.2439 0.4159 0.070 Uiso calc R 1 H
H18A 0.0499 0.1591 0.4820 0.076 Uiso calc R 1 H
H18B 0.0609 0.3705 0.4890 0.076 Uiso calc R 1 H
H18C 0.0715 0.2480 0.5558 0.076 Uiso calc R 1 H
H19A 0.2212 0.1479 0.8072 0.133 Uiso calc R 1 H
H19B 0.2499 0.0020 0.7501 0.133 Uiso calc R 1 H
H19C 0.1456 0.1563 0.7346 0.133 Uiso calc R 1 H
H20A 0.1032 0.2136 0.3696 0.074 Uiso calc R 1 H
H21A 0.1633 -0.0755 0.3262 0.096 Uiso calc R 1 H
H21B 0.1805 -0.0692 0.4077 0.096 Uiso calc R 1 H
H21C 0.3059 -0.0540 0.3609 0.096 Uiso calc R 1 H
H22A 0.3230 0.2426 0.2792 0.079 Uiso calc R 1 H
H23A 0.0626 0.3463 0.2617 0.090 Uiso calc R 1 H
H24A 0.2759 0.3858 0.1680 0.094 Uiso calc R 1 H
H25A 0.0049 0.3289 0.1253 0.129 Uiso calc R 1 H
H26A 0.0559 0.0422 0.0918 0.178 Uiso calc R 1 H
H26B 0.1022 0.0619 0.1703 0.178 Uiso calc R 1 H
H26C 0.2074 0.0702 0.1113 0.178 Uiso calc R 1 H
H27A 0.2257 0.3375 0.0361 0.208 Uiso calc R 1 H
H27B 0.1211 0.4947 0.0412 0.208 Uiso calc R 1 H
H27C 0.0773 0.3055 0.0111 0.208 Uiso calc R 1 H
H28A 0.0594 0.6291 0.1750 0.138 Uiso calc R 1 H
H28B 0.1850 0.6551 0.1291 0.138 Uiso calc R 1 H
H28C 0.1992 0.6675 0.2106 0.138 Uiso calc R 1 H
H1S 0.4457 -0.1710 0.9994 0.198 Uiso calc R 1 H
H1D 0.2435 -0.1593 1.0095 0.189 Uiso calc R 1 H
H1E 0.2251 -0.1938 0.9290 0.189 Uiso calc R 1 H
H1F 0.2742 -0.0042 0.9563 0.189 Uiso calc R 1 H
H1 0.430(8) 0.555(12) 0.941(4) 0.09(3) Uiso d . 1 H

loop_
_atom_site_aniso_label
_atom_site_aniso_U_11
_atom_site_aniso_U_22
_atom_site_aniso_U_33
_atom_site_aniso_U_12
_atom_site_aniso_U_13
_atom_site_aniso_U_23
O1 0.164(7) 0.172(9) 0.082(4) 0.045(6) -0.033(4) -0.007(4)
O2 0.082(3) 0.089(4) 0.076(3) -0.001(3) -0.013(2) 0.014(3)
O3 0.076(3) 0.064(3) 0.077(3) -0.023(2) -0.0132(19) -0.004(2)
C1 0.083(5) 0.118(8) 0.084(5) 0.030(5) -0.005(4) 0.011(4)
C2 0.096(6) 0.150(10) 0.099(6) 0.036(7) -0.013(4) 0.032(6)
C3 0.093(5) 0.128(9) 0.077(5) 0.019(5) -0.019(4) -0.001(5)
C4 0.097(5) 0.112(7) 0.082(4) 0.023(5) -0.021(4) -0.004(4)
C5 0.064(4) 0.093(6) 0.065(4) 0.019(4) -0.006(3) 0.005(4)
C6 0.065(4) 0.099(6) 0.082(4) 0.031(4) 0.000(3) -0.011(4)
C7 0.063(4) 0.078(5) 0.072(4) 0.018(4) -0.002(3) -0.009(3)
C8 0.039(3) 0.049(4) 0.078(4) -0.001(3) 0.005(3) -0.011(3)
C9 0.060(4) 0.060(5) 0.086(4) -0.002(4) 0.009(3) 0.005(4)
C10 0.059(4) 0.078(5) 0.078(4) 0.007(4) 0.009(3) 0.027(4)
C11 0.102(5) 0.052(5) 0.096(5) 0.009(4) 0.006(4) 0.010(4)
C12 0.074(4) 0.032(4) 0.091(4) 0.001(3) 0.007(3) -0.001(3)
C13 0.043(3) 0.036(3) 0.084(4) -0.001(3) 0.020(3) -0.012(3)
C14 0.044(3) 0.043(4) 0.068(3) 0.000(3) 0.004(3) -0.001(3)
C15 0.060(3) 0.036(4) 0.081(4) -0.006(3) -0.001(3) 0.000(3)
C16 0.061(4) 0.057(4) 0.078(4) -0.021(3) 0.000(3) 0.003(3)
C17 0.050(3) 0.035(4) 0.090(4) 0.002(3) 0.017(3) -0.002(3)
C18 0.047(3) 0.062(4) 0.082(4) -0.006(3) 0.010(3) -0.015(3)
C19 0.117(6) 0.121(8) 0.097(5) -0.011(6) 0.034(4) 0.009(5)
C20 0.053(3) 0.046(5) 0.087(4) -0.005(3) 0.006(3) -0.013(3)
C21 0.090(5) 0.066(5) 0.084(4) 0.000(4) 0.007(3) -0.018(4)
C22 0.061(4) 0.065(5) 0.072(4) -0.010(4) 0.006(3) -0.006(4)
C23 0.071(4) 0.074(5) 0.079(4) -0.016(4) 0.006(4) -0.007(4)
C24 0.073(4) 0.074(5) 0.088(4) 0.001(4) -0.003(4) 0.004(4)
C25 0.120(7) 0.118(9) 0.083(5) -0.012(6) -0.018(4) 0.004(5)
C26 0.206(11) 0.127(11) 0.111(7) -0.013(9) -0.018(6) -0.032(7)
C27 0.246(12) 0.154(12) 0.118(7) 0.004(10) -0.038(7) 0.032(7)
C28 0.112(6) 0.098(8) 0.138(7) -0.002(6) 0.026(5) 0.032(5)
O1S 0.163(6) 0.192(9) 0.137(5) 0.026(6) -0.047(4) -0.065(5)
C1S 0.154(10) 0.169(12) 0.149(8) 0.018(9) -0.005(7) -0.019(8)

loop_
_atom_type_symbol
_atom_type_description
_atom_type_scat_dispersion_real
_atom_type_scat_dispersion_imag
_atom_type_scat_source
C C 0.0033 0.0000 'International Tables Vol C Tables 4.2.6.8 and 6.1.1.4'
H H 0.0000 0.0000 'International Tables Vol C Tables 4.2.6.8 and 6.1.1.4'
O O 0.0106 0.0000 'International Tables Vol C Tables 4.2.6.8 and 6.1.1.4'

loop_
_geom_angle_atom_site_label_1
_geom_angle_atom_site_label_2
_geom_angle_atom_site_label_3
_geom_angle
_geom_angle_publ_flag
O3 O2 C5 111.0(4) n
C8 O3 O2 111.0(4) n
C2 C1 C10 111.8(6) n
C3 C2 C1 110.6(6) n
O1 C3 C2 106.8(7) n
O1 C3 C4 109.9(6) n
C2 C3 C4 111.1(7) n
C5 C4 C3 112.3(5) n
C6 C5 O2 105.7(5) n
C6 C5 C4 115.5(5) n
O2 C5 C4 101.8(5) n
C6 C5 C10 110.3(6) n
O2 C5 C10 107.6(5) n
C4 C5 C10 114.9(5) n
C7 C6 C5 115.1(5) n
C6 C7 C8 114.3(5) n
O3 C8 C14 105.1(4) n
O3 C8 C7 103.3(5) n
C14 C8 C7 118.1(5) n
O3 C8 C9 107.0(4) n
C14 C8 C9 111.8(5) n
C7 C8 C9 110.5(5) n
C11 C9 C8 114.9(5) n
C11 C9 C10 118.7(5) n
C8 C9 C10 109.9(5) n
C5 C10 C19 110.8(5) n
C5 C10 C1 109.8(6) n
C19 C10 C1 108.5(6) n
C5 C10 C9 106.8(5) n
C19 C10 C9 110.7(5) n
C1 C10 C9 110.2(5) n
C9 C11 C12 113.9(5) n
C15 C16 C17 108.3(5) n
C11 C12 C13 111.9(5) n
C18 C13 C14 113.0(4) n
C18 C13 C12 109.2(5) n
C14 C13 C12 108.1(4) n
C18 C13 C17 109.2(4) n
C14 C13 C17 100.3(4) n
C12 C13 C17 116.9(4) n
C8 C14 C15 121.4(5) n
C8 C14 C13 115.4(4) n
C15 C14 C13 104.9(4) n
C16 C15 C14 103.8(5) n
C20 C17 C16 111.8(5) n
C20 C17 C13 119.6(4) n
C16 C17 C13 102.8(4) n
C22 C20 C17 111.1(5) n
C22 C20 C21 109.5(5) n
C17 C20 C21 112.3(5) n
C23 C22 C20 124.2(5) n
C22 C23 C24 126.8(6) n
C23 C24 C28 110.2(6) n
C23 C24 C25 111.0(6) n
C28 C24 C25 111.0(7) n
C26 C25 C27 109.1(8) n
C26 C25 C24 112.3(7) n
C27 C25 C24 112.2(7) n
C3 O1 H1 113(6) no
C2 C1 H1B 109.3 no
C10 C1 H1B 109.3 no
C2 C1 H1C 109.3 no
C10 C1 H1C 109.3 no
H1B C1 H1C 107.9 no
C3 C2 H2A 109.5 no
C1 C2 H2A 109.5 no
C3 C2 H2B 109.5 no
C1 C2 H2B 109.5 no
H2A C2 H2B 108.1 no
O1 C3 H3A 109.7 no
C2 C3 H3A 109.7 no
C4 C3 H3A 109.7 no
C5 C4 H4A 109.1 no
C3 C4 H4A 109.1 no
C5 C4 H4B 109.1 no
C3 C4 H4B 109.1 no
H4A C4 H4B 107.9 no
C7 C6 H6A 122.5 no
C5 C6 H6A 122.5 no
C6 C7 H7A 122.8 no
C8 C7 H7A 122.8 no
C11 C9 H9A 103.8 no
C8 C9 H9A 103.8 no
C10 C9 H9A 103.8 no
C9 C11 H11A 108.8 no
C12 C11 H11A 108.8 no
C9 C11 H11B 108.8 no
C12 C11 H11B 108.8 no
H11A C11 H11B 107.7 no
C11 C12 H12A 109.2 no
C13 C12 H12A 109.2 no
C11 C12 H12B 109.2 no
C13 C12 H12B 109.2 no
H12A C12 H12B 107.9 no
C8 C14 H14A 104.5 no
C15 C14 H14A 104.5 no
C13 C14 H14A 104.5 no
C16 C15 H15A 111.0 no
C14 C15 H15A 111.0 no
C16 C15 H15B 111.0 no
C14 C15 H15B 111.0 no
H15A C15 H15B 109.0 no
C15 C16 H16A 110.0 no
C17 C16 H16A 110.0 no
C15 C16 H16B 110.0 no
C17 C16 H16B 110.0 no
H16A C16 H16B 108.4 no
C20 C17 H17A 107.3 no
C16 C17 H17A 107.3 no
C13 C17 H17A 107.3 no
C13 C18 H18A 109.5 no
C13 C18 H18B 109.5 no
H18A C18 H18B 109.5 no
C13 C18 H18C 109.5 no
H18A C18 H18C 109.5 no
H18B C18 H18C 109.5 no
C10 C19 H19A 109.5 no
C10 C19 H19B 109.5 no
H19A C19 H19B 109.5 no
C10 C19 H19C 109.5 no
H19A C19 H19C 109.5 no
H19B C19 H19C 109.5 no
C22 C20 H20A 108.0 no
C17 C20 H20A 108.0 no
C21 C20 H20A 108.0 no
C20 C21 H21A 109.5 no
C20 C21 H21B 109.5 no
H21A C21 H21B 109.5 no
C20 C21 H21C 109.5 no
H21A C21 H21C 109.5 no
H21B C21 H21C 109.5 no
C23 C22 H22A 117.9 no
C20 C22 H22A 117.9 no
C22 C23 H23A 116.6 no
C24 C23 H23A 116.6 no
C23 C24 H24A 108.2 no
C28 C24 H24A 108.2 no
C25 C24 H24A 108.2 no
C26 C25 H25A 107.7 no
C27 C25 H25A 107.7 no
C24 C25 H25A 107.7 no
C25 C26 H26A 109.5 no
C25 C26 H26B 109.5 no
H26A C26 H26B 109.5 no
C25 C26 H26C 109.5 no
H26A C26 H26C 109.5 no
H26B C26 H26C 109.5 no
C25 C27 H27A 109.5 no
C25 C27 H27B 109.5 no
H27A C27 H27B 109.5 no
C25 C27 H27C 109.5 no
H27A C27 H27C 109.5 no
H27B C27 H27C 109.5 no
C24 C28 H28A 109.5 no
C24 C28 H28B 109.5 no
H28A C28 H28B 109.5 no
C24 C28 H28C 109.5 no
H28A C28 H28C 109.5 no
H28B C28 H28C 109.5 no
C1S O1S H1S 109.5 no
O1S C1S H1D 109.5 no
O1S C1S H1E 109.5 no
H1D C1S H1E 109.5 no
O1S C1S H1F 109.5 no
H1D C1S H1F 109.5 no
H1E C1S H1F 109.5 no

loop_
_geom_bond_atom_site_label_1
_geom_bond_atom_site_label_2
_geom_bond_distance
_geom_bond_publ_flag
O1 C3 1.445(8) no
O2 O3 1.482(5) n
O2 C5 1.483(8) n
O3 C8 1.464(6) n
C1 C2 1.541(9) n
C1 C10 1.559(8) n
C2 C3 1.512(13) n
C3 C4 1.539(9) n
C4 C5 1.531(8) n
C5 C6 1.479(8) n
C5 C10 1.532(10) n
C6 C7 1.287(7) n
C7 C8 1.521(7) n
C8 C14 1.499(7) n
C8 C9 1.532(9) n
C9 C11 1.518(9) n
C9 C10 1.572(7) n
C10 C19 1.555(9) n
C11 C12 1.538(7) n
C12 C13 1.552(8) n
C13 C18 1.547(6) n
C13 C14 1.550(8) n
C13 C17 1.564(7) n
C14 C15 1.537(8) n
C15 C16 1.532(7) n
C16 C17 1.553(8) n
C17 C20 1.539(7) n
C20 C22 1.505(7) n
C20 C21 1.544(8) n
C22 C23 1.323(8) n
C23 C24 1.508(8) n
C24 C28 1.519(11) n
C24 C25 1.548(10) n
C25 C26 1.501(12) n
C25 C27 1.536(10) n
O1S C1S 1.370(10) n
O1 H1 0.79(8) no
C1 H1B 0.9700 no
C1 H1C 0.9700 no
C2 H2A 0.9700 no
C2 H2B 0.9700 no
C3 H3A 0.9800 no
C4 H4A 0.9700 no
C4 H4B 0.9700 no
C6 H6A 0.9300 no
C7 H7A 0.9300 no
C9 H9A 0.9800 no
C11 H11A 0.9700 no
C11 H11B 0.9700 no
C12 H12A 0.9700 no
C12 H12B 0.9700 no
C14 H14A 0.9800 no
C22 H22A 0.9300 no
C15 H15A 0.9700 no
C15 H15B 0.9700 no
C16 H16A 0.9700 no
C16 H16B 0.9700 no
C17 H17A 0.9800 no
C18 H18A 0.9600 no
C18 H18B 0.9600 no
C18 H18C 0.9600 no
C19 H19A 0.9600 no
C19 H19B 0.9600 no
C19 H19C 0.9600 no
C20 H20A 0.9800 no
C21 H21A 0.9600 no
C21 H21B 0.9600 no
C21 H21C 0.9600 no
C23 H23A 0.9300 no
C24 H24A 0.9800 no
C25 H25A 0.9800 no
C26 H26A 0.9600 no
C26 H26B 0.9600 no
C26 H26C 0.9600 no
C27 H27A 0.9600 no
C27 H27B 0.9600 no
C27 H27C 0.9600 no
C28 H28A 0.9600 no
C28 H28B 0.9600 no
C28 H28C 0.9600 no
O1S H1S 0.8200 no
C1S H1D 0.9600 no
C1S H1E 0.9600 no
C1S H1F 0.9600 no

loop_
_geom_hbond_atom_site_label_D
_geom_hbond_atom_site_label_H
_geom_hbond_atom_site_label_A
_geom_hbond_site_symmetry_A
_geom_hbond_distance_DH
_geom_hbond_distance_HA
_geom_hbond_distance_DA
_geom_hbond_angle_DHA
_geom_hbond_publ_flag
O1S H1S O1 2_647 0.82 1.89 2.666(9) 158 y
O1 H1 O1S 1_565 0.79(8) 1.94(8) 2.695(12) 160(9) y

loop_
_geom_torsion_atom_site_label_1
_geom_torsion_atom_site_label_2
_geom_torsion_atom_site_label_3
_geom_torsion_atom_site_label_4
_geom_torsion
_geom_torsion_publ_flag
C5 O2 O3 C8 -6.0(6) no
C10 C1 C2 C3 -59.0(9) no
C1 C2 C3 O1 177.5(6) no
C1 C2 C3 C4 57.7(9) no
O1 C3 C4 C5 -170.8(8) no
C2 C3 C4 C5 -52.9(9) no
O3 O2 C5 C6 -52.1(6) no
O3 O2 C5 C4 -173.1(4) no
O3 O2 C5 C10 65.8(6) no
C3 C4 C5 C6 -180.0(7) no
C3 C4 C5 O2 -66.0(8) no
C3 C4 C5 C10 49.9(8) no
O2 C5 C6 C7 58.1(8) no
C4 C5 C6 C7 169.7(7) no
C10 C5 C6 C7 -58.0(8) no
C5 C6 C7 C8 -1.5(9) no
O2 O3 C8 C14 -176.2(4) no
O2 O3 C8 C7 59.4(5) no
O2 O3 C8 C9 -57.3(5) no
C6 C7 C8 O3 -58.1(7) no
C6 C7 C8 C14 -173.5(6) no
C6 C7 C8 C9 56.1(8) no
O3 C8 C9 C11 -159.6(5) no
C14 C8 C9 C11 -45.1(6) no
C7 C8 C9 C11 88.6(6) no
O3 C8 C9 C10 63.4(5) no
C14 C8 C9 C10 177.9(4) no
C7 C8 C9 C10 -48.4(6) no
C6 C5 C10 C19 -62.2(6) no
O2 C5 C10 C19 -177.1(5) no
C4 C5 C10 C19 70.4(7) no
C6 C5 C10 C1 177.9(5) no
O2 C5 C10 C1 63.1(6) no
C4 C5 C10 C1 -49.5(7) no
C6 C5 C10 C9 58.4(6) no
O2 C5 C10 C9 -56.4(6) no
C4 C5 C10 C9 -169.0(5) no
C2 C1 C10 C5 53.5(8) no
C2 C1 C10 C19 -67.7(9) no
C2 C1 C10 C9 170.9(7) no
C11 C9 C10 C5 -140.8(6) no
C8 C9 C10 C5 -5.6(6) no
C11 C9 C10 C19 -20.0(8) no
C8 C9 C10 C19 115.1(6) no
C11 C9 C10 C1 100.0(7) no
C8 C9 C10 C1 -124.8(6) no
C8 C9 C11 C12 46.2(7) no
C10 C9 C11 C12 179.2(5) no
C9 C11 C12 C13 -51.6(7) no
C11 C12 C13 C18 -68.7(6) no
C11 C12 C13 C14 54.6(5) no
C11 C12 C13 C17 166.7(5) no
O3 C8 C14 C15 -64.2(6) no
C7 C8 C14 C15 50.3(7) no
C9 C8 C14 C15 -179.9(5) no
O3 C8 C14 C13 167.3(4) no
C7 C8 C14 C13 -78.2(7) no
C9 C8 C14 C13 51.6(6) no
C18 C13 C14 C8 64.4(6) no
C12 C13 C14 C8 -56.5(5) no
C17 C13 C14 C8 -179.4(5) no
C18 C13 C14 C15 -71.8(5) no
C12 C13 C14 C15 167.2(4) no
C17 C13 C14 C15 44.3(5) no
C8 C14 C15 C16 -164.0(4) no
C13 C14 C15 C16 -31.1(5) no
C14 C15 C16 C17 5.4(6) no
C15 C16 C17 C20 151.4(4) no
C15 C16 C17 C13 21.8(6) no
C18 C13 C17 C20 -45.2(7) no
C14 C13 C17 C20 -164.1(5) no
C12 C13 C17 C20 79.3(6) no
C18 C13 C17 C16 79.4(6) no
C14 C13 C17 C16 -39.6(5) no
C12 C13 C17 C16 -156.1(5) no
C16 C17 C20 C22 52.3(6) no
C13 C17 C20 C22 172.5(5) no
C16 C17 C20 C21 175.3(5) no
C13 C17 C20 C21 -64.6(7) no
C17 C20 C22 C23 -120.8(6) no
C21 C20 C22 C23 114.7(7) no
C20 C22 C23 C24 -179.4(6) no
C22 C23 C24 C28 -119.1(8) no
C22 C23 C24 C25 117.7(8) no
C23 C24 C25 C26 -53.7(10) no
C28 C24 C25 C26 -176.6(8) no
C23 C24 C25 C27 -177.0(7) no
C28 C24 C25 C27 60.1(9) no

loop_
_cod_related_entry_id
_cod_related_entry_database
_cod_related_entry_code
1 ChemSpider 21174282
